data_7212485
loop_
_publ_author_name
'Luo, Feng'
'Ning, Yang'
'Luo, Ming-biao'
'Huang, Guo-lin'

_publ_section_title
;
 Chiral or achiral camphorate-based complexes controlled by the
 conformational rigidity of N-donor co-ligands
;
_journal_issue 10
_journal_name_full CrystEngComm
_journal_page_first 2769
_journal_paper_doi 10.1039/c000734j
_journal_volume 12
_journal_year 2010
_chemical_formula_sum 'C32 H34 Co3 N6 O8'
_chemical_formula_weight 807.44
_chemical_name_systematic
;
?
;
_space_group_IT_number 2
_symmetry_cell_setting triclinic
_symmetry_space_group_name_Hall '-P 1'
_symmetry_space_group_name_H-M 'P -1'
_atom_sites_solution_hydrogens geom
_atom_sites_solution_primary direct
_atom_sites_solution_secondary difmap
_audit_creation_method SHELXL-97
_cell_angle_alpha 106.73(3)
_cell_angle_beta 103.76(3)
_cell_angle_gamma 95.01(3)
_cell_formula_units_Z 1
_cell_length_a 9.0109(18)
_cell_length_b 9.0814(18)
_cell_length_c 11.788(2)
_cell_measurement_reflns_used 5524
_cell_measurement_temperature 296(2)
_cell_measurement_theta_max 27.48
_cell_measurement_theta_min 3.06
_cell_volume 884.6(4)
_computing_cell_refinement 'Bruker XSCANS'
_computing_data_collection 'Bruker XSCANS'
_computing_data_reduction 'Bruker SHELXTL'
_computing_molecular_graphics 'Bruker SHELXTL'
_computing_publication_material 'Bruker SHELXTL'
_computing_structure_refinement 'SHELXL-97 (Sheldrick, 1997)'
_computing_structure_solution 'SHELXS-97 (Sheldrick, 1990)'
_diffrn_ambient_temperature 296(2)
_diffrn_measured_fraction_theta_full 0.992
_diffrn_measured_fraction_theta_max 0.992
_diffrn_measurement_device_type 'Bruker P4'
_diffrn_measurement_method '\w scans'
_diffrn_radiation_monochromator graphite
_diffrn_radiation_source 'fine-focus sealed tube'
_diffrn_radiation_type MoK\a
_diffrn_radiation_wavelength 0.71073
_diffrn_reflns_av_R_equivalents 0.0819
_diffrn_reflns_av_sigmaI/netI 0.1123
_diffrn_reflns_limit_h_max 11
_diffrn_reflns_limit_h_min -11
_diffrn_reflns_limit_k_max 11
_diffrn_reflns_limit_k_min -11
_diffrn_reflns_limit_l_max 13
_diffrn_reflns_limit_l_min -15
_diffrn_reflns_number 8817
_diffrn_reflns_theta_full 27.48
_diffrn_reflns_theta_max 27.48
_diffrn_reflns_theta_min 3.06
_exptl_absorpt_coefficient_mu 1.447
_exptl_absorpt_correction_T_max 0.8342
_exptl_absorpt_correction_T_min 0.7607
_exptl_absorpt_correction_type multi-scan
_exptl_crystal_colour Purple
_exptl_crystal_density_diffrn 1.516
_exptl_crystal_density_method 'not measured'
_exptl_crystal_description Block
_exptl_crystal_F_000 413
_exptl_crystal_size_max 0.20
_exptl_crystal_size_mid 0.20
_exptl_crystal_size_min 0.13
_refine_diff_density_max 0.751
_refine_diff_density_min -0.598
_refine_diff_density_rms 0.141
_refine_ls_extinction_coef 0.020(4)
_refine_ls_extinction_expression Fc^*^=kFc[1+0.001xFc^2^\l^3^/sin(2\q)]^-1/4^
_refine_ls_extinction_method SHELXL
_refine_ls_goodness_of_fit_ref 1.094
_refine_ls_hydrogen_treatment constr
_refine_ls_matrix_type full
_refine_ls_number_parameters 238
_refine_ls_number_reflns 4031
_refine_ls_number_restraints 0
_refine_ls_restrained_S_all 1.094
_refine_ls_R_factor_all 0.1150
_refine_ls_R_factor_gt 0.0700
_refine_ls_shift/su_max 0.000
_refine_ls_shift/su_mean 0.000
_refine_ls_structure_factor_coef Fsqd
_refine_ls_weighting_details 'calc w=1/[\s^2^(Fo^2^)+(0.0560P)^2^+3.9354P] where P=(Fo^2^+2Fc^2^)/3'
_refine_ls_weighting_scheme calc
_refine_ls_wR_factor_gt 0.1756
_refine_ls_wR_factor_ref 0.1978
_reflns_number_gt 2620
_reflns_number_total 4031
_reflns_threshold_expression >2sigma(I)
_cod_data_source_file c000734j.txt
_cod_data_source_block 4
_cod_depositor_comments
;
The following automatic conversions were performed:

'_symmetry_cell_setting' value 'Triclinic' changed to 'triclinic'
according to /home/saulius/struct/CIF-dictionaries/cif_core.dic
dictionary named 'cif_core.dic' version 2.4.2 from
2011-04-26.

'_exptl_absorpt_correction_type' value 'Multi-scan'
changed to 'multi-scan' according to
/home/saulius/struct/CIF-dictionaries/cif_core.dic dictionary named
'cif_core.dic' version 2.4.2 from 2011-04-26.

Automatic conversion script
Id: cif_fix_values 1891 2012-01-12 08:04:46Z andrius 
;
_cod_original_cell_volume 884.6(3)
_cod_original_sg_symbol_H-M P-1
_cod_database_code 7212485

loop_
_symmetry_equiv_pos_as_xyz
'x, y, z'
'-x, -y, -z'

loop_
_atom_site_label
_atom_site_type_symbol
_atom_site_fract_x
_atom_site_fract_y
_atom_site_fract_z
_atom_site_U_iso_or_equiv
_atom_site_adp_type
_atom_site_occupancy
_atom_site_symmetry_multiplicity
_atom_site_calc_flag
_atom_site_refinement_flags
_atom_site_disorder_assembly
_atom_site_disorder_group
C1 C 0.8309(7) 0.3748(8) 0.1881(6) 0.0309(14) Uani 1 1 d . A .
C2 C 0.7197(7) 0.4582(8) 0.2497(6) 0.0297(14) Uani 1 1 d . . .
C3 C 0.7949(15) 0.5066(17) 0.3856(13) 0.040(4) Uani 0.518(15) 1 d P A 1
H3A H 0.8041 0.4155 0.4109 0.059 Uiso 0.518(15) 1 calc PR A 1
H3B H 0.7327 0.5691 0.4289 0.059 Uiso 0.518(15) 1 calc PR A 1
H3C H 0.8960 0.5661 0.4042 0.059 Uiso 0.518(15) 1 calc PR A 1
C4 C 0.5468(9) 0.2293(10) 0.2706(9) 0.053(2) Uani 1 1 d . . .
H4A H 0.6081 0.1531 0.2414 0.079 Uiso 1 1 calc R A .
H4B H 0.4411 0.1798 0.2503 0.079 Uiso 1 1 calc R . .
H4C H 0.5862 0.2753 0.3584 0.079 Uiso 1 1 calc R . .
C5 C 0.5550(7) 0.3563(7) 0.2096(6) 0.0307(14) Uani 1 1 d . A .
C6 C 0.5030(9) 0.2797(10) 0.0685(7) 0.049(2) Uani 1 1 d . . .
H6A H 0.5064 0.3589 0.0296 0.074 Uiso 1 1 calc R A .
H6B H 0.3991 0.2238 0.0439 0.074 Uiso 1 1 calc R . .
H6C H 0.5711 0.2087 0.0442 0.074 Uiso 1 1 calc R . .
C7 C 0.4540(7) 0.4835(8) 0.2503(6) 0.0303(14) Uani 1 1 d . . .
C8 C 0.2846(7) 0.4279(7) 0.1816(6) 0.0294(14) Uani 1 1 d . A .
C9 C 0.5287(8) 0.6304(8) 0.2317(8) 0.0411(17) Uani 1 1 d . A .
H9A H 0.5370 0.7211 0.3022 0.049 Uiso 1 1 calc R . .
H9B H 0.4660 0.6469 0.1587 0.049 Uiso 1 1 calc R . .
C10 C 0.6908(8) 0.6055(8) 0.2172(8) 0.0445(19) Uani 1 1 d . A .
H10A H 0.6938 0.5926 0.1332 0.053 Uiso 1 1 calc R . .
H10B H 0.7685 0.6938 0.2723 0.053 Uiso 1 1 calc R . .
C11 C 1.0951(8) 0.8046(8) 0.2367(6) 0.0318(14) Uani 1 1 d . . .
C12 C 1.1295(10) 0.7426(9) 0.3359(7) 0.0477(19) Uani 1 1 d . . .
H12 H 1.1205 0.6358 0.3227 0.057 Uiso 1 1 calc R . .
C13 C 1.1760(12) 0.8471(10) 0.4503(8) 0.063(3) Uani 1 1 d . . .
H13 H 1.2035 0.8109 0.5173 0.076 Uiso 1 1 calc R . .
C14 C 1.1844(14) 1.0089(10) 0.4723(8) 0.072(3) Uani 1 1 d . . .
H14 H 1.2146 1.0753 0.5533 0.087 Uiso 1 1 calc R . .
C15 C 1.1501(12) 1.0710(9) 0.3798(8) 0.062(3) Uani 1 1 d . . .
H15 H 1.1570 1.1780 0.3947 0.074 Uiso 1 1 calc R . .
C16 C 1.1038(8) 0.9650(8) 0.2603(6) 0.0350(15) Uani 1 1 d . . .
C3' C 0.4697(16) 0.523(2) 0.3851(13) 0.045(5) Uani 0.482(15) 1 d P A 2
H3'1 H 0.4136 0.6058 0.4101 0.067 Uiso 0.482(15) 1 calc PR A 2
H3'2 H 0.5772 0.5549 0.4301 0.067 Uiso 0.482(15) 1 calc PR A 2
H3'3 H 0.4284 0.4325 0.4018 0.067 Uiso 0.482(15) 1 calc PR A 2
Co1 Co 1.0000 0.5000 0.0000 0.0248(3) Uani 1 2 d S . .
Co2 Co 0.97917(10) 0.80681(10) -0.12060(8) 0.0285(3) Uani 1 1 d . . .
N1 N 1.0468(6) 0.7352(6) 0.1131(5) 0.0267(11) Uani 1 1 d . . .
N2 N 1.0287(6) 0.8482(6) 0.0615(5) 0.0290(12) Uani 1 1 d . . .
N3 N 1.0609(7) 0.9887(6) 0.1486(5) 0.0341(13) Uani 1 1 d . . .
O1 O 0.8997(5) 0.4310(6) 0.1258(4) 0.0396(12) Uani 1 1 d . . .
O2 O 0.8607(6) 0.2473(6) 0.2069(5) 0.0453(13) Uani 1 1 d . . .
O3 O 0.2218(5) 0.4821(5) 0.0993(4) 0.0344(11) Uani 1 1 d . . .
O4 O 0.2176(5) 0.3232(6) 0.2116(5) 0.0368(11) Uani 1 1 d . . .

loop_
_atom_site_aniso_label
_atom_site_aniso_U_11
_atom_site_aniso_U_22
_atom_site_aniso_U_33
_atom_site_aniso_U_23
_atom_site_aniso_U_13
_atom_site_aniso_U_12
C1 0.023(3) 0.034(4) 0.036(4) 0.011(3) 0.009(3) 0.004(3)
C2 0.021(3) 0.033(3) 0.035(3) 0.009(3) 0.009(3) 0.003(3)
C3 0.025(7) 0.051(9) 0.049(9) 0.024(7) 0.012(6) 0.009(6)
C4 0.039(4) 0.061(5) 0.086(6) 0.053(5) 0.027(4) 0.020(4)
C5 0.031(3) 0.027(3) 0.034(3) 0.008(3) 0.011(3) 0.006(3)
C6 0.045(4) 0.048(5) 0.040(4) -0.005(4) 0.008(3) 0.012(4)
C7 0.025(3) 0.033(3) 0.037(4) 0.015(3) 0.010(3) 0.008(3)
C8 0.028(3) 0.028(3) 0.030(3) 0.005(3) 0.006(3) 0.008(3)
C9 0.028(3) 0.031(4) 0.065(5) 0.014(4) 0.015(3) 0.008(3)
C10 0.037(4) 0.030(4) 0.071(5) 0.014(4) 0.025(4) 0.007(3)
C11 0.032(3) 0.027(3) 0.034(4) 0.010(3) 0.006(3) 0.006(3)
C12 0.064(5) 0.035(4) 0.045(4) 0.021(4) 0.006(4) 0.008(4)
C13 0.096(7) 0.053(5) 0.036(4) 0.024(4) -0.001(5) 0.006(5)
C14 0.123(9) 0.038(5) 0.039(5) 0.001(4) 0.006(5) 0.011(5)
C15 0.095(7) 0.024(4) 0.048(5) -0.003(4) 0.006(5) 0.002(4)
C16 0.046(4) 0.029(3) 0.029(3) 0.009(3) 0.007(3) 0.008(3)
C3' 0.025(7) 0.073(12) 0.030(8) 0.006(8) 0.005(6) 0.013(7)
Co1 0.0225(6) 0.0212(6) 0.0329(7) 0.0114(5) 0.0077(5) 0.0046(5)
Co2 0.0281(5) 0.0204(5) 0.0380(5) 0.0100(4) 0.0100(4) 0.0040(3)
N1 0.029(3) 0.022(3) 0.032(3) 0.010(2) 0.010(2) 0.008(2)
N2 0.032(3) 0.022(2) 0.036(3) 0.011(2) 0.011(2) 0.009(2)
N3 0.039(3) 0.024(3) 0.038(3) 0.007(2) 0.014(3) 0.009(2)
O1 0.034(3) 0.046(3) 0.044(3) 0.017(2) 0.017(2) 0.007(2)
O2 0.037(3) 0.044(3) 0.072(4) 0.031(3) 0.026(3) 0.016(2)
O3 0.023(2) 0.035(3) 0.045(3) 0.017(2) 0.004(2) 0.005(2)
O4 0.023(2) 0.041(3) 0.049(3) 0.020(2) 0.009(2) 0.001(2)

loop_
_atom_type_symbol
_atom_type_description
_atom_type_scat_dispersion_real
_atom_type_scat_dispersion_imag
_atom_type_scat_source
C C 0.0033 0.0016 'International Tables Vol C Tables 4.2.6.8 and 6.1.1.4'
H H 0.0000 0.0000 'International Tables Vol C Tables 4.2.6.8 and 6.1.1.4'
O O 0.0106 0.0060 'International Tables Vol C Tables 4.2.6.8 and 6.1.1.4'
N N 0.0061 0.0033 'International Tables Vol C Tables 4.2.6.8 and 6.1.1.4'
Co Co 0.3494 0.9721 'International Tables Vol C Tables 4.2.6.8 and 6.1.1.4'

loop_
_geom_angle_atom_site_label_1
_geom_angle_atom_site_label_2
_geom_angle_atom_site_label_3
_geom_angle
_geom_angle_site_symmetry_1
_geom_angle_site_symmetry_3
O1 C1 O2 120.0(6) . .
O1 C1 C2 121.8(6) . .
O2 C1 C2 118.0(6) . .
C3 C2 C1 106.3(7) . .
C3 C2 C10 107.4(8) . .
C1 C2 C10 112.8(6) . .
C3 C2 C5 113.3(7) . .
C1 C2 C5 112.4(5) . .
C10 C2 C5 104.6(5) . .
C2 C3 H3A 109.5 . .
C2 C3 H3B 109.5 . .
C2 C3 H3C 109.5 . .
C5 C4 H4A 109.5 . .
C5 C4 H4B 109.5 . .
H4A C4 H4B 109.5 . .
C5 C4 H4C 109.5 . .
H4A C4 H4C 109.5 . .
H4B C4 H4C 109.5 . .
C4 C5 C6 109.0(6) . .
C4 C5 C2 113.6(5) . .
C6 C5 C2 109.9(6) . .
C4 C5 C7 112.5(6) . .
C6 C5 C7 110.4(5) . .
C2 C5 C7 101.3(5) . .
C5 C6 H6A 109.5 . .
C5 C6 H6B 109.5 . .
H6A C6 H6B 109.5 . .
C5 C6 H6C 109.5 . .
H6A C6 H6C 109.5 . .
H6B C6 H6C 109.5 . .
C3' C7 C8 108.4(7) . .
C3' C7 C9 106.5(9) . .
C8 C7 C9 115.1(5) . .
C3' C7 C5 110.2(8) . .
C8 C7 C5 111.5(5) . .
C9 C7 C5 105.0(5) . .
O3 C8 O4 124.7(6) . .
O3 C8 C7 120.4(6) . .
O4 C8 C7 114.9(6) . .
C7 C9 C10 107.7(5) . .
C7 C9 H9A 110.2 . .
C10 C9 H9A 110.2 . .
C7 C9 H9B 110.2 . .
C10 C9 H9B 110.2 . .
H9A C9 H9B 108.5 . .
C2 C10 C9 105.6(6) . .
C2 C10 H10A 110.6 . .
C9 C10 H10A 110.6 . .
C2 C10 H10B 110.6 . .
C9 C10 H10B 110.6 . .
H10A C10 H10B 108.8 . .
N1 C11 C16 107.9(6) . .
N1 C11 C12 131.9(6) . .
C16 C11 C12 120.2(6) . .
C13 C12 C11 116.3(7) . .
C13 C12 H12 121.8 . .
C11 C12 H12 121.8 . .
C12 C13 C14 122.7(8) . .
C12 C13 H13 118.7 . .
C14 C13 H13 118.7 . .
C15 C14 C13 122.2(8) . .
C15 C14 H14 118.9 . .
C13 C14 H14 118.9 . .
C14 C15 C16 116.1(7) . .
C14 C15 H15 121.9 . .
C16 C15 H15 121.9 . .
N3 C16 C11 106.8(6) . .
N3 C16 C15 130.8(7) . .
C11 C16 C15 122.5(7) . .
C7 C3' H3'1 109.5 . .
C7 C3' H3'2 109.5 . .
H3'1 C3' H3'2 109.5 . .
C7 C3' H3'3 109.5 . .
H3'1 C3' H3'3 109.5 . .
H3'2 C3' H3'3 109.5 . .
O3 Co1 O3 180.0(3) 2_665 1_655
O3 Co1 N1 93.62(19) 2_665 .
O3 Co1 N1 86.38(19) 1_655 .
O3 Co1 N1 86.38(19) 2_665 2_765
O3 Co1 N1 93.62(19) 1_655 2_765
N1 Co1 N1 180.0(3) . 2_765
O3 Co1 O1 90.59(18) 2_665 2_765
O3 Co1 O1 89.41(18) 1_655 2_765
N1 Co1 O1 88.9(2) . 2_765
N1 Co1 O1 91.1(2) 2_765 2_765
O3 Co1 O1 89.41(18) 2_665 .
O3 Co1 O1 90.59(18) 1_655 .
N1 Co1 O1 91.1(2) . .
N1 Co1 O1 88.9(2) 2_765 .
O1 Co1 O1 180.0 2_765 .
O4 Co2 O2 111.2(2) 2_665 2_765
O4 Co2 N2 114.1(2) 2_665 .
O2 Co2 N2 119.9(2) 2_765 .
O4 Co2 N3 100.6(2) 2_665 2_775
O2 Co2 N3 101.9(2) 2_765 2_775
N2 Co2 N3 106.1(2) . 2_775
N2 N1 C11 107.4(5) . .
N2 N1 Co1 119.7(4) . .
C11 N1 Co1 132.9(4) . .
N1 N2 N3 110.5(5) . .
N1 N2 Co2 122.8(4) . .
N3 N2 Co2 126.5(4) . .
N2 N3 C16 107.4(5) . .
N2 N3 Co2 126.1(4) . 2_775
C16 N3 Co2 125.9(4) . 2_775
C1 O1 Co1 172.3(5) . .
C1 O2 Co2 103.1(4) . 2_765
C8 O3 Co1 140.4(4) . 1_455
C8 O4 Co2 126.1(4) . 2_665

loop_
_geom_bond_atom_site_label_1
_geom_bond_atom_site_label_2
_geom_bond_distance
_geom_bond_site_symmetry_2
C1 O1 1.250(8) .
C1 O2 1.279(8) .
C1 C2 1.506(9) .
C2 C3 1.498(15) .
C2 C10 1.521(9) .
C2 C5 1.568(9) .
C3 H3A 0.9600 .
C3 H3B 0.9600 .
C3 H3C 0.9600 .
C4 C5 1.530(9) .
C4 H4A 0.9600 .
C4 H4B 0.9600 .
C4 H4C 0.9600 .
C5 C6 1.541(9) .
C5 C7 1.570(9) .
C6 H6A 0.9600 .
C6 H6B 0.9600 .
C6 H6C 0.9600 .
C7 C3' 1.493(15) .
C7 C8 1.511(9) .
C7 C9 1.537(9) .
C8 O3 1.252(7) .
C8 O4 1.261(8) .
C9 C10 1.539(9) .
C9 H9A 0.9700 .
C9 H9B 0.9700 .
C10 H10A 0.9700 .
C10 H10B 0.9700 .
C11 N1 1.354(8) .
C11 C16 1.393(9) .
C11 C12 1.421(9) .
C12 C13 1.349(11) .
C12 H12 0.9300 .
C13 C14 1.408(12) .
C13 H13 0.9300 .
C14 C15 1.352(12) .
C14 H14 0.9300 .
C15 C16 1.397(10) .
C15 H15 0.9300 .
C16 N3 1.366(8) .
C3' H3'1 0.9600 .
C3' H3'2 0.9600 .
C3' H3'3 0.9600 .
Co1 O3 2.108(4) 2_665
Co1 O3 2.108(4) 1_655
Co1 N1 2.110(5) .
Co1 N1 2.110(5) 2_765
Co1 O1 2.117(5) 2_765
Co1 O1 2.117(5) .
Co2 O4 1.921(5) 2_665
Co2 O2 1.973(5) 2_765
Co2 N2 1.999(5) .
Co2 N3 2.025(5) 2_775
N1 N2 1.338(7) .
N2 N3 1.344(7) .
N3 Co2 2.025(5) 2_775
O2 Co2 1.973(5) 2_765
O3 Co1 2.108(4) 1_455
O4 Co2 1.921(5) 2_665

loop_
_geom_torsion_atom_site_label_1
_geom_torsion_atom_site_label_2
_geom_torsion_atom_site_label_3
_geom_torsion_atom_site_label_4
_geom_torsion
_geom_torsion_site_symmetry_1
_geom_torsion_site_symmetry_4
O1 C1 C2 C3 -111.9(9) . .
O2 C1 C2 C3 64.2(9) . .
O1 C1 C2 C10 5.5(9) . .
O2 C1 C2 C10 -178.4(6) . .
O1 C1 C2 C5 123.6(7) . .
O2 C1 C2 C5 -60.4(8) . .
C3 C2 C5 C4 -44.1(9) . .
C1 C2 C5 C4 76.5(7) . .
C10 C2 C5 C4 -160.8(6) . .
C3 C2 C5 C6 -166.6(8) . .
C1 C2 C5 C6 -46.0(7) . .
C10 C2 C5 C6 76.8(7) . .
C3 C2 C5 C7 76.7(8) . .
C1 C2 C5 C7 -162.7(5) . .
C10 C2 C5 C7 -39.9(6) . .
C4 C5 C7 C3' 40.8(10) . .
C6 C5 C7 C3' 162.8(9) . .
C2 C5 C7 C3' -80.8(9) . .
C4 C5 C7 C8 -79.6(7) . .
C6 C5 C7 C8 42.4(8) . .
C2 C5 C7 C8 158.8(5) . .
C4 C5 C7 C9 155.2(6) . .
C6 C5 C7 C9 -82.8(7) . .
C2 C5 C7 C9 33.5(6) . .
C3' C7 C8 O3 131.6(9) . .
C9 C7 C8 O3 12.5(9) . .
C5 C7 C8 O3 -106.9(7) . .
C3' C7 C8 O4 -50.3(10) . .
C9 C7 C8 O4 -169.4(6) . .
C5 C7 C8 O4 71.2(7) . .
C3' C7 C9 C10 101.4(8) . .
C8 C7 C9 C10 -138.4(6) . .
C5 C7 C9 C10 -15.5(8) . .
C3 C2 C10 C9 -89.6(8) . .
C1 C2 C10 C9 153.6(6) . .
C5 C2 C10 C9 31.1(8) . .
C7 C9 C10 C2 -9.7(8) . .
N1 C11 C12 C13 179.9(8) . .
C16 C11 C12 C13 -2.7(12) . .
C11 C12 C13 C14 2.6(15) . .
C12 C13 C14 C15 -1.7(18) . .
C13 C14 C15 C16 0.7(17) . .
N1 C11 C16 N3 -0.4(8) . .
C12 C11 C16 N3 -178.4(7) . .
N1 C11 C16 C15 179.9(8) . .
C12 C11 C16 C15 1.9(12) . .
C14 C15 C16 N3 179.5(9) . .
C14 C15 C16 C11 -0.9(14) . .
C16 C11 N1 N2 1.0(7) . .
C12 C11 N1 N2 178.7(7) . .
C16 C11 N1 Co1 -178.9(5) . .
C12 C11 N1 Co1 -1.3(12) . .
O3 Co1 N1 N2 -51.8(4) 2_665 .
O3 Co1 N1 N2 128.2(4) 1_655 .
N1 Co1 N1 N2 -122(100) 2_765 .
O1 Co1 N1 N2 38.8(4) 2_765 .
O1 Co1 N1 N2 -141.2(4) . .
O3 Co1 N1 C11 128.2(6) 2_665 .
O3 Co1 N1 C11 -51.8(6) 1_655 .
N1 Co1 N1 C11 58(100) 2_765 .
O1 Co1 N1 C11 -141.3(6) 2_765 .
O1 Co1 N1 C11 38.7(6) . .
C11 N1 N2 N3 -1.3(7) . .
Co1 N1 N2 N3 178.7(4) . .
C11 N1 N2 Co2 173.6(4) . .
Co1 N1 N2 Co2 -6.4(6) . .
O4 Co2 N2 N1 63.4(5) 2_665 .
O2 Co2 N2 N1 -72.3(5) 2_765 .
N3 Co2 N2 N1 173.3(4) 2_775 .
O4 Co2 N2 N3 -122.6(5) 2_665 .
O2 Co2 N2 N3 101.8(5) 2_765 .
N3 Co2 N2 N3 -12.7(6) 2_775 .
N1 N2 N3 C16 1.0(7) . .
Co2 N2 N3 C16 -173.7(4) . .
N1 N2 N3 Co2 -170.2(4) . 2_775
Co2 N2 N3 Co2 15.1(8) . 2_775
C11 C16 N3 N2 -0.3(7) . .
C15 C16 N3 N2 179.3(9) . .
C11 C16 N3 Co2 170.9(5) . 2_775
C15 C16 N3 Co2 -9.5(12) . 2_775
O2 C1 O1 Co1 67(4) . .
C2 C1 O1 Co1 -117(3) . .
O3 Co1 O1 C1 63(3) 2_665 .
O3 Co1 O1 C1 -117(3) 1_655 .
N1 Co1 O1 C1 157(3) . .
N1 Co1 O1 C1 -23(3) 2_765 .
O1 Co1 O1 C1 -73(100) 2_765 .
O1 C1 O2 Co2 0.6(7) . 2_765
C2 C1 O2 Co2 -175.5(5) . 2_765
O4 C8 O3 Co1 19.9(11) . 1_455
C7 C8 O3 Co1 -162.3(5) . 1_455
O3 C8 O4 Co2 13.1(9) . 2_665
C7 C8 O4 Co2 -164.9(4) . 2_665
